data_4078072
loop_
_publ_author_name
'Dahcheh, Fatme'
'Stephan, Douglas W.'

_publ_section_title
;
 Ruthenium and Rhodium Complexes of Thioether-Alkynylborates
;
_journal_issue 8
_journal_name_full Organometallics
_journal_page_first 3222
_journal_paper_doi 10.1021/om300075r
_journal_volume 31
_journal_year 2012
_chemical_formula_sum 'C69 H58 B F10 P2 Rh S'
_chemical_formula_weight 1284.87
_chemical_name_systematic
; 
 ? 
;
_space_group_IT_number 14
_symmetry_cell_setting monoclinic
_symmetry_space_group_name_Hall '-P 2yn'
_symmetry_space_group_name_H-M 'P 1 21/n 1'
_atom_sites_solution_hydrogens geom
_atom_sites_solution_primary direct
_atom_sites_solution_secondary difmap
_audit_creation_method SHELXL-97
_cell_angle_alpha 90.00
_cell_angle_beta 90.8760(10)
_cell_angle_gamma 90.00
_cell_formula_units_Z 4
_cell_length_a 12.0518(5)
_cell_length_b 25.9871(9)
_cell_length_c 19.0097(7)
_cell_measurement_temperature 150(2)
_cell_volume 5953.0(4)
_computing_structure_refinement 'SHELXL-97 (Sheldrick, 1997)'
_computing_structure_solution 'SHELXS-97 (Sheldrick, 1990)'
_diffrn_ambient_temperature 150(2)
_diffrn_measured_fraction_theta_full 0.998
_diffrn_measured_fraction_theta_max 0.998
_diffrn_radiation_monochromator graphite
_diffrn_radiation_source 'fine-focus sealed tube'
_diffrn_radiation_type MoK\a
_diffrn_radiation_wavelength 0.71073
_diffrn_reflns_av_R_equivalents 0.0245
_diffrn_reflns_av_sigmaI/netI 0.0235
_diffrn_reflns_limit_h_max 14
_diffrn_reflns_limit_h_min -14
_diffrn_reflns_limit_k_max 25
_diffrn_reflns_limit_k_min -30
_diffrn_reflns_limit_l_max 22
_diffrn_reflns_limit_l_min -20
_diffrn_reflns_number 37173
_diffrn_reflns_theta_full 25.00
_diffrn_reflns_theta_max 25.00
_diffrn_reflns_theta_min 1.86
_exptl_absorpt_coefficient_mu 0.450
_exptl_absorpt_correction_T_max 0.7461
_exptl_absorpt_correction_T_min 0.6308
_exptl_absorpt_correction_type multi-scan
_exptl_crystal_density_diffrn 1.434
_exptl_crystal_density_method 'not measured'
_exptl_crystal_F_000 2632
_exptl_crystal_size_max 0.18
_exptl_crystal_size_mid 0.16
_exptl_crystal_size_min 0.14
_refine_diff_density_max 0.594
_refine_diff_density_min -0.482
_refine_diff_density_rms 0.057
_refine_ls_extinction_method none
_refine_ls_goodness_of_fit_ref 1.067
_refine_ls_hydrogen_treatment mixed
_refine_ls_matrix_type full
_refine_ls_number_parameters 785
_refine_ls_number_reflns 10469
_refine_ls_number_restraints 0
_refine_ls_restrained_S_all 1.067
_refine_ls_R_factor_all 0.0348
_refine_ls_R_factor_gt 0.0290
_refine_ls_shift/su_max 0.002
_refine_ls_shift/su_mean 0.000
_refine_ls_structure_factor_coef Fsqd
_refine_ls_weighting_details 'calc w=1/[\s^2^(Fo^2^)+(0.0330P)^2^+5.5699P] where P=(Fo^2^+2Fc^2^)/3'
_refine_ls_weighting_scheme calc
_refine_ls_wR_factor_gt 0.0727
_refine_ls_wR_factor_ref 0.0764
_reflns_number_gt 9325
_reflns_number_total 10469
_reflns_threshold_expression >2sigma(I)
_cod_data_source_file om300075r_si_003.cif
_cod_data_source_block fd037_0m
_cod_original_sg_symbol_H-M P2(1)/n
_cod_database_code 4078072

loop_
_symmetry_equiv_pos_as_xyz
'x, y, z'
'-x+1/2, y+1/2, -z+1/2'
'-x, -y, -z'
'x-1/2, -y-1/2, z-1/2'

loop_
_atom_site_label
_atom_site_type_symbol
_atom_site_fract_x
_atom_site_fract_y
_atom_site_fract_z
_atom_site_U_iso_or_equiv
_atom_site_adp_type
_atom_site_occupancy
_atom_site_symmetry_multiplicity
_atom_site_calc_flag
_atom_site_refinement_flags
Rh1 Rh 0.250986(13) 0.112311(6) 0.237668(8) 0.01517(6) Uani 1 1 d .
P1 P 0.18211(5) 0.03009(2) 0.20535(3) 0.01872(12) Uani 1 1 d .
S1 S 0.43331(4) 0.08539(2) 0.21182(3) 0.01857(12) Uani 1 1 d .
B1 B 0.4577(2) 0.19121(9) 0.21077(13) 0.0179(5) Uani 1 1 d .
F1 F 0.52884(12) 0.12767(5) 0.07876(7) 0.0327(3) Uani 1 1 d .
C1 C 0.4756(2) 0.17126(10) 0.39469(12) 0.0281(5) Uani 1 1 d .
H1A H 0.5066 0.1983 0.3677 0.034 Uiso 1 1 calc R
P2 P 0.08172(4) 0.15064(2) 0.22917(3) 0.01752(12) Uani 1 1 d .
F2 F 0.44915(15) 0.14053(6) -0.04984(7) 0.0444(4) Uani 1 1 d .
C2 C 0.5323(2) 0.15343(11) 0.45412(13) 0.0360(6) Uani 1 1 d .
H2A H 0.6012 0.1686 0.4675 0.043 Uiso 1 1 calc R
F3 F 0.31437(16) 0.22165(7) -0.08220(8) 0.0534(5) Uani 1 1 d .
C3 C 0.4893(2) 0.11391(11) 0.49376(13) 0.0383(6) Uani 1 1 d .
H3A H 0.5291 0.1012 0.5336 0.046 Uiso 1 1 calc R
F4 F 0.26310(13) 0.29075(6) 0.02079(8) 0.0447(4) Uani 1 1 d .
C4 C 0.3878(2) 0.09298(11) 0.47497(13) 0.0378(6) Uani 1 1 d .
H4A H 0.3573 0.0659 0.5022 0.045 Uiso 1 1 calc R
F5 F 0.33746(11) 0.27744(5) 0.15108(7) 0.0275(3) Uani 1 1 d .
C5 C 0.3303(2) 0.11131(9) 0.41657(12) 0.0284(5) Uani 1 1 d .
H5A H 0.2596 0.0972 0.4050 0.034 Uiso 1 1 calc R
F6 F 0.39049(11) 0.28484(5) 0.29952(8) 0.0344(3) Uani 1 1 d .
C6 C 0.37397(18) 0.15000(9) 0.37423(11) 0.0220(5) Uani 1 1 d .
F7 F 0.52099(14) 0.36142(5) 0.33862(8) 0.0433(4) Uani 1 1 d .
C7 C 0.30514(17) 0.17091(8) 0.31475(11) 0.0186(4) Uani 1 1 d .
H7A H 0.2404 0.1908 0.3326 0.022 Uiso 1 1 calc R
F8 F 0.73753(15) 0.36392(6) 0.30008(11) 0.0591(5) Uani 1 1 d .
C8 C 0.33752(17) 0.18909(8) 0.24969(11) 0.0176(4) Uani 1 1 d .
H8A H 0.2884 0.2179 0.2334 0.021 Uiso 1 1 calc R
F9 F 0.81900(13) 0.28705(7) 0.21742(11) 0.0588(5) Uani 1 1 d .
C9 C 0.42983(17) 0.19921(8) 0.12526(11) 0.0189(4) Uani 1 1 d .
F10 F 0.68957(11) 0.20976(5) 0.17656(8) 0.0352(3) Uani 1 1 d .
C10 C 0.45835(19) 0.16767(8) 0.06943(12) 0.0235(5) Uani 1 1 d .
C11 C 0.4195(2) 0.17397(9) 0.00104(12) 0.0296(5) Uani 1 1 d .
C12 C 0.3518(2) 0.21474(10) -0.01579(12) 0.0327(6) Uani 1 1 d .
C13 C 0.3259(2) 0.24890(9) 0.03619(13) 0.0298(5) Uani 1 1 d .
C14 C 0.36479(18) 0.24099(8) 0.10365(11) 0.0217(5) Uani 1 1 d .
C15 C 0.53299(18) 0.24159(8) 0.23714(11) 0.0203(5) Uani 1 1 d .
C16 C 0.49648(19) 0.28271(9) 0.27786(12) 0.0244(5) Uani 1 1 d .
C17 C 0.5631(2) 0.32325(9) 0.29901(12) 0.0298(5) Uani 1 1 d .
C18 C 0.6722(2) 0.32462(10) 0.27987(15) 0.0369(6) Uani 1 1 d .
C19 C 0.7130(2) 0.28583(10) 0.23873(15) 0.0364(6) Uani 1 1 d .
C20 C 0.64382(19) 0.24598(9) 0.21861(13) 0.0262(5) Uani 1 1 d .
C21 C 0.52660(17) 0.13841(8) 0.22915(11) 0.0192(4) Uani 1 1 d .
H21A H 0.5510 0.1383 0.2791 0.023 Uiso 1 1 calc R
H21B H 0.5930 0.1357 0.1993 0.023 Uiso 1 1 calc R
C22 C 0.50078(18) 0.03223(8) 0.25368(13) 0.0245(5) Uani 1 1 d .
C23 C 0.51586(19) -0.01197(9) 0.21377(16) 0.0349(6) Uani 1 1 d .
H23A H 0.4922 -0.0130 0.1659 0.042 Uiso 1 1 calc R
C24 C 0.5661(2) -0.05482(10) 0.2448(2) 0.0510(9) Uani 1 1 d .
H24A H 0.5758 -0.0853 0.2181 0.061 Uiso 1 1 calc R
C25 C 0.6015(2) -0.05322(12) 0.3137(2) 0.0597(10) Uani 1 1 d .
H25A H 0.6349 -0.0827 0.3346 0.072 Uiso 1 1 calc R
C26 C 0.5888(2) -0.00888(13) 0.35242(18) 0.0524(9) Uani 1 1 d .
H26A H 0.6148 -0.0078 0.3998 0.063 Uiso 1 1 calc R
C27 C 0.5382(2) 0.03436(10) 0.32310(14) 0.0350(6) Uani 1 1 d .
H27A H 0.5295 0.0648 0.3501 0.042 Uiso 1 1 calc R
C28 C 0.25683(18) 0.00347(9) 0.13030(12) 0.0230(5) Uani 1 1 d .
C29 C 0.2771(2) -0.04922(9) 0.12165(14) 0.0312(6) Uani 1 1 d .
H29A H 0.2534 -0.0730 0.1563 0.037 Uiso 1 1 calc R
C30 C 0.3316(2) -0.06666(10) 0.06274(15) 0.0384(7) Uani 1 1 d .
H30A H 0.3449 -0.1025 0.0573 0.046 Uiso 1 1 calc R
C31 C 0.3668(2) -0.03299(11) 0.01184(14) 0.0377(7) Uani 1 1 d .
H31A H 0.4042 -0.0454 -0.0284 0.045 Uiso 1 1 calc R
C32 C 0.34734(19) 0.01927(10) 0.01989(13) 0.0316(6) Uani 1 1 d .
H32A H 0.3712 0.0428 -0.0150 0.038 Uiso 1 1 calc R
C33 C 0.29303(18) 0.03718(9) 0.07873(12) 0.0249(5) Uani 1 1 d .
H33A H 0.2803 0.0730 0.0839 0.030 Uiso 1 1 calc R
C34 C 0.20224(19) -0.01706(8) 0.27628(12) 0.0248(5) Uani 1 1 d .
C35 C 0.1516(2) -0.06539(9) 0.27458(14) 0.0354(6) Uani 1 1 d .
H35A H 0.1040 -0.0744 0.2362 0.042 Uiso 1 1 calc R
C36 C 0.1705(2) -0.10015(10) 0.32830(16) 0.0439(7) Uani 1 1 d .
H36A H 0.1372 -0.1333 0.3261 0.053 Uiso 1 1 calc R
C37 C 0.2372(2) -0.08718(11) 0.38508(15) 0.0428(7) Uani 1 1 d .
H37A H 0.2489 -0.1111 0.4222 0.051 Uiso 1 1 calc R
C38 C 0.2868(2) -0.03947(11) 0.38791(14) 0.0380(6) Uani 1 1 d .
H38A H 0.3325 -0.0304 0.4272 0.046 Uiso 1 1 calc R
C39 C 0.27019(19) -0.00448(9) 0.33333(12) 0.0280(5) Uani 1 1 d .
H39A H 0.3055 0.0282 0.3351 0.034 Uiso 1 1 calc R
C40 C 0.03807(18) 0.01532(8) 0.17939(12) 0.0210(5) Uani 1 1 d .
C41 C 0.00714(19) 0.00520(9) 0.11016(12) 0.0280(5) Uani 1 1 d .
H41A H 0.0611 0.0065 0.0743 0.034 Uiso 1 1 calc R
C42 C -0.1022(2) -0.00689(11) 0.09308(13) 0.0372(6) Uani 1 1 d .
H42A H -0.1224 -0.0140 0.0456 0.045 Uiso 1 1 calc R
C43 C -0.1817(2) -0.00866(11) 0.14429(14) 0.0368(6) Uani 1 1 d .
H43A H -0.2565 -0.0168 0.1322 0.044 Uiso 1 1 calc R
C44 C -0.1520(2) 0.00143(10) 0.21347(13) 0.0342(6) Uani 1 1 d .
H44A H -0.2065 0.0004 0.2490 0.041 Uiso 1 1 calc R
C45 C -0.04306(19) 0.01294(9) 0.23089(12) 0.0264(5) Uani 1 1 d .
H45A H -0.0231 0.0193 0.2786 0.032 Uiso 1 1 calc R
C46 C 0.01705(19) 0.13772(8) 0.14324(11) 0.0219(5) Uani 1 1 d .
C47 C 0.0877(2) 0.13943(9) 0.08591(12) 0.0277(5) Uani 1 1 d .
H47A H 0.1646 0.1461 0.0932 0.033 Uiso 1 1 calc R
C48 C 0.0464(2) 0.13146(11) 0.01811(13) 0.0397(6) Uani 1 1 d .
H48A H 0.0948 0.1328 -0.0208 0.048 Uiso 1 1 calc R
C49 C -0.0651(3) 0.12160(12) 0.00761(14) 0.0463(7) Uani 1 1 d .
H49A H -0.0934 0.1159 -0.0386 0.056 Uiso 1 1 calc R
C50 C -0.1353(2) 0.11998(11) 0.06406(14) 0.0411(7) Uani 1 1 d .
H50A H -0.2121 0.1133 0.0565 0.049 Uiso 1 1 calc R
C51 C -0.0949(2) 0.12805(9) 0.13192(13) 0.0288(5) Uani 1 1 d .
H51A H -0.1439 0.1270 0.1706 0.035 Uiso 1 1 calc R
C52 C -0.01968(18) 0.13598(9) 0.29680(11) 0.0226(5) Uani 1 1 d .
C53 C -0.1226(2) 0.16047(10) 0.29801(13) 0.0315(6) Uani 1 1 d .
H53A H -0.1409 0.1854 0.2632 0.038 Uiso 1 1 calc R
C54 C -0.1984(2) 0.14864(12) 0.34971(15) 0.0422(7) Uani 1 1 d .
H54A H -0.2689 0.1650 0.3497 0.051 Uiso 1 1 calc R
C55 C -0.1714(2) 0.11320(12) 0.40104(15) 0.0471(7) Uani 1 1 d .
H55A H -0.2239 0.1047 0.4360 0.056 Uiso 1 1 calc R
C56 C -0.0680(2) 0.08999(11) 0.40190(14) 0.0404(7) Uani 1 1 d .
H56A H -0.0490 0.0662 0.4381 0.048 Uiso 1 1 calc R
C57 C 0.0079(2) 0.10141(10) 0.34989(12) 0.0284(5) Uani 1 1 d .
H57A H 0.0789 0.0855 0.3507 0.034 Uiso 1 1 calc R
C58 C 0.07756(17) 0.22150(9) 0.23162(12) 0.0241(5) Uani 1 1 d .
C59 C 0.0763(2) 0.24713(10) 0.29613(14) 0.0329(6) Uani 1 1 d .
H59A H 0.0714 0.2281 0.3386 0.040 Uiso 1 1 calc R
C60 C 0.0823(2) 0.30062(11) 0.29831(18) 0.0466(8) Uani 1 1 d .
H60A H 0.0823 0.3179 0.3424 0.056 Uiso 1 1 calc R
C61 C 0.0881(2) 0.32855(11) 0.23718(19) 0.0493(8) Uani 1 1 d .
H61A H 0.0939 0.3650 0.2391 0.059 Uiso 1 1 calc R
C62 C 0.0856(2) 0.30409(10) 0.17358(18) 0.0439(7) Uani 1 1 d .
H62A H 0.0872 0.3237 0.1314 0.053 Uiso 1 1 calc R
C63 C 0.0809(2) 0.25075(9) 0.17017(14) 0.0319(6) Uani 1 1 d .
H63A H 0.0799 0.2341 0.1257 0.038 Uiso 1 1 calc R
C201 C -0.0938(6) -0.0571(4) 0.4031(5) 0.148(3) Uani 1 1 d .
C202 C -0.1383(11) -0.1100(5) 0.4357(8) 0.099(4) Uani 0.50 1 d P
C203 C -0.1186(10) -0.1004(7) 0.3915(8) 0.103(4) Uani 0.50 1 d P
C204 C -0.0757(6) -0.1493(3) 0.4414(4) 0.134(2) Uani 1 1 d .
C205 C -0.1559(7) -0.1849(5) 0.4494(5) 0.084(3) Uani 0.50 1 d P
C206 C -0.1147(10) -0.1974(4) 0.4888(7) 0.074(3) Uani 0.50 1 d P
C207 C -0.2302(8) -0.2188(4) 0.4752(4) 0.080(3) Uani 0.50 1 d P
C208 C -0.1361(10) -0.2211(5) 0.5113(7) 0.086(3) Uani 0.50 1 d P
C209 C -0.2344(6) -0.2650(2) 0.5198(3) 0.120(2) Uani 1 1 d .

loop_
_atom_site_aniso_label
_atom_site_aniso_U_11
_atom_site_aniso_U_22
_atom_site_aniso_U_33
_atom_site_aniso_U_23
_atom_site_aniso_U_13
_atom_site_aniso_U_12
Rh1 0.01391(9) 0.01338(9) 0.01815(9) -0.00047(6) -0.00233(6) 0.00023(6)
P1 0.0182(3) 0.0148(3) 0.0231(3) -0.0009(2) -0.0024(2) -0.0011(2)
S1 0.0167(3) 0.0151(3) 0.0239(3) -0.0002(2) -0.0020(2) 0.0012(2)
B1 0.0166(12) 0.0149(12) 0.0220(12) 0.0002(9) -0.0010(9) 0.0002(9)
F1 0.0439(9) 0.0265(7) 0.0277(7) 0.0014(6) 0.0067(6) 0.0176(6)
C1 0.0264(12) 0.0341(14) 0.0239(12) -0.0025(10) -0.0017(10) -0.0036(10)
P2 0.0153(3) 0.0169(3) 0.0203(3) -0.0012(2) -0.0014(2) 0.0011(2)
F2 0.0689(11) 0.0400(9) 0.0244(7) -0.0071(6) 0.0053(7) 0.0121(8)
C2 0.0270(13) 0.0502(17) 0.0303(13) -0.0048(12) -0.0103(11) -0.0041(12)
F3 0.0743(12) 0.0598(11) 0.0255(8) 0.0027(7) -0.0162(8) 0.0161(9)
C3 0.0381(15) 0.0526(18) 0.0237(12) 0.0044(12) -0.0105(11) 0.0039(13)
F4 0.0521(10) 0.0407(9) 0.0409(9) 0.0088(7) -0.0089(7) 0.0249(8)
C4 0.0433(16) 0.0428(16) 0.0271(13) 0.0092(12) -0.0036(11) -0.0042(13)
F5 0.0333(8) 0.0178(7) 0.0315(7) -0.0018(5) -0.0003(6) 0.0081(6)
C5 0.0277(13) 0.0344(14) 0.0231(12) -0.0008(10) -0.0028(10) -0.0045(10)
F6 0.0308(8) 0.0259(7) 0.0467(9) -0.0127(6) 0.0107(6) -0.0050(6)
C6 0.0215(11) 0.0255(12) 0.0190(11) -0.0042(9) -0.0002(9) 0.0015(9)
F7 0.0603(11) 0.0256(8) 0.0440(9) -0.0118(7) -0.0038(8) -0.0085(7)
C7 0.0187(11) 0.0162(10) 0.0209(11) -0.0057(8) -0.0013(8) -0.0014(8)
F8 0.0477(11) 0.0355(9) 0.0934(14) -0.0048(9) -0.0217(10) -0.0231(8)
C8 0.0174(10) 0.0112(10) 0.0240(11) -0.0039(8) -0.0039(8) -0.0011(8)
F9 0.0205(8) 0.0455(10) 0.1104(16) 0.0066(10) 0.0035(9) -0.0120(7)
C9 0.0158(10) 0.0178(11) 0.0232(11) 0.0019(9) 0.0012(8) -0.0002(8)
F10 0.0236(7) 0.0277(7) 0.0546(9) 0.0032(7) 0.0111(6) 0.0013(6)
C10 0.0254(12) 0.0178(11) 0.0275(12) 0.0025(9) 0.0028(9) 0.0044(9)
C11 0.0382(14) 0.0272(13) 0.0236(12) -0.0037(10) 0.0044(10) 0.0020(11)
C12 0.0385(14) 0.0361(14) 0.0231(12) 0.0049(10) -0.0064(10) 0.0022(12)
C13 0.0288(13) 0.0270(13) 0.0335(13) 0.0071(10) -0.0044(10) 0.0086(10)
C14 0.0204(11) 0.0179(11) 0.0269(12) -0.0006(9) 0.0016(9) 0.0014(9)
C15 0.0191(11) 0.0180(11) 0.0239(11) 0.0046(9) -0.0035(9) -0.0021(9)
C16 0.0238(12) 0.0216(12) 0.0277(12) 0.0011(9) -0.0015(9) -0.0037(9)
C17 0.0411(15) 0.0193(12) 0.0287(12) -0.0018(10) -0.0083(11) -0.0035(10)
C18 0.0334(14) 0.0244(13) 0.0524(16) 0.0058(12) -0.0164(12) -0.0144(11)
C19 0.0202(12) 0.0311(14) 0.0578(17) 0.0116(12) -0.0059(11) -0.0069(11)
C20 0.0229(12) 0.0204(12) 0.0352(13) 0.0061(10) -0.0022(10) 0.0003(9)
C21 0.0166(11) 0.0178(11) 0.0231(11) 0.0011(9) -0.0018(9) -0.0012(8)
C22 0.0159(11) 0.0160(11) 0.0415(14) 0.0073(10) 0.0018(10) 0.0019(9)
C23 0.0161(12) 0.0204(12) 0.0682(18) -0.0024(12) 0.0019(11) 0.0000(9)
C24 0.0233(14) 0.0166(13) 0.113(3) 0.0065(15) 0.0094(16) 0.0031(11)
C25 0.0291(15) 0.0337(17) 0.116(3) 0.0391(19) 0.0047(18) 0.0094(13)
C26 0.0343(16) 0.057(2) 0.066(2) 0.0382(17) -0.0016(14) 0.0076(14)
C27 0.0292(13) 0.0345(14) 0.0413(15) 0.0146(12) -0.0004(11) 0.0049(11)
C28 0.0152(11) 0.0231(12) 0.0306(12) -0.0092(10) -0.0047(9) 0.0010(9)
C29 0.0270(13) 0.0235(12) 0.0428(14) -0.0091(11) -0.0056(11) 0.0019(10)
C30 0.0277(13) 0.0311(14) 0.0564(17) -0.0236(13) -0.0077(12) 0.0064(11)
C31 0.0207(12) 0.0493(17) 0.0429(15) -0.0259(13) -0.0003(11) 0.0021(12)
C32 0.0201(12) 0.0432(15) 0.0315(13) -0.0120(11) 0.0000(10) -0.0037(11)
C33 0.0191(11) 0.0274(12) 0.0281(12) -0.0082(10) -0.0026(9) 0.0006(9)
C34 0.0241(12) 0.0180(11) 0.0322(12) 0.0047(10) -0.0011(10) 0.0008(9)
C35 0.0386(15) 0.0209(13) 0.0465(15) 0.0044(11) -0.0055(12) -0.0043(11)
C36 0.0475(17) 0.0203(13) 0.0639(19) 0.0117(13) 0.0013(14) -0.0016(12)
C37 0.0455(17) 0.0337(15) 0.0494(17) 0.0209(13) 0.0021(13) 0.0078(13)
C38 0.0376(15) 0.0411(16) 0.0350(14) 0.0118(12) -0.0049(11) 0.0050(12)
C39 0.0253(12) 0.0261(13) 0.0325(13) 0.0043(10) -0.0017(10) -0.0003(10)
C40 0.0203(11) 0.0150(11) 0.0277(11) -0.0003(9) -0.0030(9) -0.0024(9)
C41 0.0233(12) 0.0342(14) 0.0266(12) -0.0029(10) 0.0010(10) -0.0028(10)
C42 0.0292(14) 0.0539(17) 0.0283(13) -0.0084(12) -0.0048(11) -0.0067(12)
C43 0.0219(13) 0.0484(17) 0.0399(15) -0.0025(12) -0.0048(11) -0.0098(12)
C44 0.0270(13) 0.0406(15) 0.0351(14) -0.0006(11) 0.0055(11) -0.0081(11)
C45 0.0278(13) 0.0253(12) 0.0261(12) -0.0026(10) 0.0004(10) -0.0053(10)
C46 0.0244(12) 0.0183(11) 0.0228(11) 0.0003(9) -0.0051(9) 0.0032(9)
C47 0.0282(13) 0.0283(13) 0.0265(12) 0.0017(10) -0.0019(10) 0.0049(10)
C48 0.0473(17) 0.0480(17) 0.0237(13) -0.0003(12) 0.0007(12) 0.0061(13)
C49 0.0534(19) 0.0571(19) 0.0279(14) -0.0044(13) -0.0172(13) 0.0024(15)
C50 0.0325(15) 0.0504(18) 0.0398(15) -0.0021(13) -0.0157(12) -0.0012(13)
C51 0.0258(13) 0.0297(13) 0.0308(13) -0.0007(10) -0.0059(10) 0.0020(10)
C52 0.0202(11) 0.0245(12) 0.0230(11) -0.0055(9) -0.0005(9) -0.0032(9)
C53 0.0246(13) 0.0371(15) 0.0328(13) -0.0046(11) 0.0023(10) 0.0014(11)
C54 0.0259(14) 0.0570(19) 0.0439(16) -0.0092(14) 0.0091(12) 0.0000(13)
C55 0.0429(17) 0.063(2) 0.0353(15) -0.0047(14) 0.0184(13) -0.0117(15)
C56 0.0477(17) 0.0463(17) 0.0272(13) 0.0053(12) 0.0045(12) -0.0061(13)
C57 0.0274(13) 0.0341(14) 0.0238(12) -0.0018(10) -0.0006(10) -0.0021(10)
C58 0.0142(11) 0.0204(12) 0.0377(13) -0.0029(10) -0.0017(9) 0.0034(9)
C59 0.0266(13) 0.0281(13) 0.0441(15) -0.0096(11) -0.0002(11) 0.0032(10)
C60 0.0363(16) 0.0315(15) 0.072(2) -0.0239(15) 0.0026(14) 0.0043(12)
C61 0.0312(15) 0.0207(14) 0.096(3) -0.0027(16) 0.0082(15) 0.0048(11)
C62 0.0348(15) 0.0233(14) 0.074(2) 0.0121(14) 0.0074(14) 0.0045(11)
C63 0.0257(13) 0.0235(13) 0.0464(15) 0.0035(11) 0.0015(11) 0.0055(10)
C201 0.101(5) 0.174(7) 0.170(7) 0.089(6) -0.008(4) -0.013(5)
C202 0.101(9) 0.098(8) 0.100(9) -0.005(7) 0.046(7) 0.006(6)
C203 0.060(7) 0.150(13) 0.100(9) -0.023(10) -0.019(6) 0.027(8)
C204 0.105(5) 0.143(6) 0.151(6) 0.045(5) -0.039(4) -0.020(4)
C205 0.050(5) 0.152(10) 0.051(5) -0.010(6) 0.007(4) -0.019(6)
C206 0.080(7) 0.066(7) 0.077(7) 0.019(6) 0.020(6) 0.015(6)
C207 0.095(7) 0.082(6) 0.063(5) -0.040(5) 0.002(5) 0.007(5)
C208 0.088(8) 0.074(8) 0.097(8) 0.013(6) -0.007(6) 0.022(6)
C209 0.179(6) 0.092(4) 0.089(4) -0.014(3) 0.006(4) -0.040(4)

loop_
_atom_type_symbol
_atom_type_description
_atom_type_scat_dispersion_real
_atom_type_scat_dispersion_imag
_atom_type_scat_source
C C 0.0033 0.0016 'International Tables Vol C Tables 4.2.6.8 and 6.1.1.4'
H H 0.0000 0.0000 'International Tables Vol C Tables 4.2.6.8 and 6.1.1.4'
B B 0.0013 0.0007 'International Tables Vol C Tables 4.2.6.8 and 6.1.1.4'
F F 0.0171 0.0103 'International Tables Vol C Tables 4.2.6.8 and 6.1.1.4'
P P 0.1023 0.0942 'International Tables Vol C Tables 4.2.6.8 and 6.1.1.4'
S S 0.1246 0.1234 'International Tables Vol C Tables 4.2.6.8 and 6.1.1.4'
Rh Rh -1.1178 0.9187 'International Tables Vol C Tables 4.2.6.8 and 6.1.1.4'

loop_
_geom_angle_atom_site_label_1
_geom_angle_atom_site_label_2
_geom_angle_atom_site_label_3
_geom_angle
C7 Rh1 C8 36.12(8)
C7 Rh1 P2 90.04(6)
C8 Rh1 P2 91.86(5)
C7 Rh1 S1 94.35(6)
C8 Rh1 S1 81.57(5)
P2 Rh1 S1 161.87(2)
C7 Rh1 P1 153.36(6)
C8 Rh1 P1 168.78(6)
P2 Rh1 P1 93.80(2)
S1 Rh1 P1 90.133(19)
C28 P1 C34 105.00(11)
C28 P1 C40 100.68(10)
C34 P1 C40 99.88(10)
C28 P1 Rh1 111.56(7)
C34 P1 Rh1 111.69(8)
C40 P1 Rh1 125.69(7)
C22 S1 C21 103.37(10)
C22 S1 Rh1 123.71(8)
C21 S1 Rh1 108.32(7)
C8 B1 C21 108.94(17)
C8 B1 C15 111.85(17)
C21 B1 C15 108.76(17)
C8 B1 C9 106.18(17)
C21 B1 C9 113.94(17)
C15 B1 C9 107.21(17)
C2 C1 C6 120.9(2)
C52 P2 C46 108.02(10)
C52 P2 C58 99.89(10)
C46 P2 C58 101.22(10)
C52 P2 Rh1 117.87(8)
C46 P2 Rh1 110.63(7)
C58 P2 Rh1 117.43(7)
C3 C2 C1 120.5(2)
C2 C3 C4 119.4(2)
C3 C4 C5 120.2(2)
C4 C5 C6 121.4(2)
C1 C6 C5 117.5(2)
C1 C6 C7 122.8(2)
C5 C6 C7 119.2(2)
C8 C7 C6 129.7(2)
C8 C7 Rh1 74.15(12)
C6 C7 Rh1 114.01(14)
C7 C8 B1 132.69(19)
C7 C8 Rh1 69.73(12)
B1 C8 Rh1 113.19(13)
C10 C9 C14 112.23(19)
C10 C9 B1 128.55(19)
C14 C9 B1 119.14(18)
F1 C10 C11 114.6(2)
F1 C10 C9 121.05(19)
C11 C10 C9 124.3(2)
F2 C11 C12 119.5(2)
F2 C11 C10 120.4(2)
C12 C11 C10 120.1(2)
F3 C12 C13 120.9(2)
F3 C12 C11 120.7(2)
C13 C12 C11 118.3(2)
F4 C13 C12 119.9(2)
F4 C13 C14 120.2(2)
C12 C13 C14 119.9(2)
F5 C14 C13 115.75(19)
F5 C14 C9 119.32(19)
C13 C14 C9 124.9(2)
C20 C15 C16 113.0(2)
C20 C15 B1 120.61(19)
C16 C15 B1 126.44(19)
F6 C16 C17 115.4(2)
F6 C16 C15 120.61(19)
C17 C16 C15 124.0(2)
F7 C17 C18 120.0(2)
F7 C17 C16 120.1(2)
C18 C17 C16 119.9(2)
F8 C18 C17 120.3(3)
F8 C18 C19 120.5(2)
C17 C18 C19 119.1(2)
F9 C19 C18 120.3(2)
F9 C19 C20 120.4(2)
C18 C19 C20 119.3(2)
F10 C20 C19 115.8(2)
F10 C20 C15 119.5(2)
C19 C20 C15 124.7(2)
B1 C21 S1 106.72(14)
C27 C22 C23 120.5(2)
C27 C22 S1 122.15(19)
C23 C22 S1 117.32(19)
C22 C23 C24 119.2(3)
C25 C24 C23 120.5(3)
C24 C25 C26 120.0(3)
C25 C26 C27 120.9(3)
C22 C27 C26 118.8(3)
C33 C28 C29 118.4(2)
C33 C28 P1 118.30(17)
C29 C28 P1 123.25(19)
C30 C29 C28 120.1(3)
C31 C30 C29 121.1(2)
C30 C31 C32 119.3(2)
C33 C32 C31 120.1(3)
C32 C33 C28 121.0(2)
C39 C34 C35 118.8(2)
C39 C34 P1 119.12(17)
C35 C34 P1 122.05(18)
C36 C35 C34 120.3(2)
C37 C36 C35 120.5(3)
C38 C37 C36 119.9(2)
C37 C38 C39 120.1(3)
C34 C39 C38 120.3(2)
C41 C40 C45 118.4(2)
C41 C40 P1 122.22(17)
C45 C40 P1 119.34(17)
C40 C41 C42 120.3(2)
C43 C42 C41 120.7(2)
C42 C43 C44 119.6(2)
C43 C44 C45 120.0(2)
C44 C45 C40 121.0(2)
C51 C46 C47 119.3(2)
C51 C46 P2 124.90(18)
C47 C46 P2 115.77(17)
C48 C47 C46 120.4(2)
C49 C48 C47 119.7(3)
C50 C49 C48 120.1(2)
C49 C50 C51 120.5(3)
C46 C51 C50 119.9(2)
C57 C52 C53 119.1(2)
C57 C52 P2 119.41(18)
C53 C52 P2 121.40(18)
C54 C53 C52 120.4(3)
C55 C54 C53 120.0(3)
C54 C55 C56 120.2(2)
C55 C56 C57 120.1(3)
C52 C57 C56 120.2(2)
C63 C58 C59 118.5(2)
C63 C58 P2 121.49(18)
C59 C58 P2 119.98(19)
C60 C59 C58 120.1(3)
C61 C60 C59 120.4(3)
C62 C61 C60 120.2(3)
C61 C62 C63 120.4(3)
C62 C63 C58 120.4(3)
C203 C201 C202 34.2(8)
C203 C202 C204 97.8(15)
C203 C202 C201 46.8(13)
C204 C202 C201 121.3(10)
C203 C202 C205 114.9(17)
C204 C202 C205 42.5(6)
C201 C202 C205 158.8(9)
C202 C203 C201 99.0(17)
C202 C203 C204 49.3(12)
C201 C203 C204 123.0(11)
C202 C204 C205 97.8(10)
C202 C204 C206 119.5(9)
C205 C204 C206 36.0(6)
C202 C204 C203 32.9(6)
C205 C204 C203 111.8(9)
C206 C204 C203 145.0(9)
C206 C205 C204 87.5(11)
C206 C205 C207 80.4(12)
C204 C205 C207 165.2(9)
C206 C205 C208 26.5(10)
C204 C205 C208 114.0(9)
C207 C205 C208 54.2(7)
C206 C205 C202 112.6(13)
C204 C205 C202 39.7(6)
C207 C205 C202 139.6(9)
C208 C205 C202 133.9(9)
C208 C206 C205 121(2)
C208 C206 C207 60.3(14)
C205 C206 C207 61.5(11)
C208 C206 C204 178(2)
C205 C206 C204 56.6(9)
C207 C206 C204 117.5(10)
C208 C207 C205 69.5(8)
C208 C207 C209 72.6(8)
C205 C207 C209 140.3(10)
C208 C207 C206 31.6(5)
C205 C207 C206 38.1(5)
C209 C207 C206 103.9(8)
C206 C208 C207 88.2(16)
C206 C208 C205 32.2(13)
C207 C208 C205 56.3(7)
C206 C208 C209 145.6(19)
C207 C208 C209 58.0(8)
C205 C208 C209 113.3(8)
C207 C209 C208 49.5(5)

loop_
_geom_bond_atom_site_label_1
_geom_bond_atom_site_label_2
_geom_bond_distance
Rh1 C7 2.205(2)
Rh1 C8 2.261(2)
Rh1 P2 2.2737(6)
Rh1 S1 2.3648(5)
Rh1 P1 2.3700(6)
P1 C28 1.834(2)
P1 C34 1.835(2)
P1 C40 1.838(2)
S1 C22 1.784(2)
S1 C21 1.805(2)
B1 C8 1.637(3)
B1 C21 1.639(3)
B1 C15 1.666(3)
B1 C9 1.668(3)
F1 C10 1.352(3)
C1 C2 1.391(3)
C1 C6 1.394(3)
P2 C52 1.827(2)
P2 C46 1.830(2)
P2 C58 1.843(2)
F2 C11 1.352(3)
C2 C3 1.380(4)
F3 C12 1.346(3)
C3 C4 1.381(4)
F4 C13 1.355(3)
C4 C5 1.384(3)
F5 C14 1.352(2)
C5 C6 1.396(3)
F6 C16 1.349(3)
C6 C7 1.494(3)
F7 C17 1.349(3)
C7 C8 1.386(3)
F8 C18 1.342(3)
F9 C19 1.346(3)
C9 C10 1.388(3)
C9 C14 1.397(3)
F10 C20 1.358(3)
C10 C11 1.385(3)
C11 C12 1.372(4)
C12 C13 1.368(4)
C13 C14 1.374(3)
C15 C20 1.391(3)
C15 C16 1.395(3)
C16 C17 1.381(3)
C17 C18 1.369(4)
C18 C19 1.372(4)
C19 C20 1.380(3)
C22 C27 1.389(4)
C22 C23 1.390(3)
C23 C24 1.394(4)
C24 C25 1.371(5)
C25 C26 1.377(5)
C26 C27 1.391(4)
C28 C33 1.390(3)
C28 C29 1.401(3)
C29 C30 1.383(4)
C30 C31 1.377(4)
C31 C32 1.387(4)
C32 C33 1.385(3)
C34 C39 1.388(3)
C34 C35 1.396(3)
C35 C36 1.380(4)
C36 C37 1.378(4)
C37 C38 1.377(4)
C38 C39 1.392(3)
C40 C41 1.387(3)
C40 C45 1.395(3)
C41 C42 1.389(3)
C42 C43 1.377(4)
C43 C44 1.383(4)
C44 C45 1.382(3)
C46 C51 1.386(3)
C46 C47 1.394(3)
C47 C48 1.390(3)
C48 C49 1.379(4)
C49 C50 1.378(4)
C50 C51 1.388(4)
C52 C57 1.388(3)
C52 C53 1.395(3)
C53 C54 1.386(4)
C54 C55 1.377(4)
C55 C56 1.384(4)
C56 C57 1.390(4)
C58 C63 1.395(3)
C58 C59 1.396(3)
C59 C60 1.393(4)
C60 C61 1.373(5)
C61 C62 1.366(4)
C62 C63 1.389(4)
C201 C203 1.183(15)
C201 C202 1.602(14)
C202 C203 0.911(15)
C202 C204 1.274(14)
C202 C205 1.978(18)
C203 C204 1.664(17)
C204 C205 1.349(11)
C204 C206 1.615(12)
C205 C206 0.950(13)
C205 C207 1.352(14)
C205 C208 1.522(14)
C206 C208 0.794(11)
C206 C207 1.517(16)
C207 C208 1.318(14)
C207 C209 1.470(11)
C208 C209 1.654(14)
